data_2225785
loop_
_publ_author_name
'Gowda, B. Thimme'
'Foro, Sabine'
'Nirmala, P. G.'
'Fuess, Hartmut'

_publ_section_title
;
 <i>N</i>-(3,4-Dimethylphenyl)-2,4-dimethylbenzenesulfonamide
;
_journal_coeditor_code BT5248
_journal_issue 5
_journal_name_full 'Acta Crystallographica Section E'
_journal_page_first o1150
_journal_paper_doi 10.1107/S1600536810014418
_journal_volume 66
_journal_year 2010
_chemical_formula_iupac 'C16 H19 N O2 S'
_chemical_formula_moiety 'C16 H19 N O2 S'
_chemical_formula_sum 'C16 H19 N O2 S'
_chemical_formula_weight 289.38
_chemical_name_systematic
;
<i>N</i>-(3,4-Dimethylphenyl)-2,4-dimethylbenzenesulfonamide
;
_space_group_IT_number 14
_symmetry_cell_setting monoclinic
_symmetry_space_group_name_Hall '-P 2ybc'
_symmetry_space_group_name_H-M 'P 1 21/c 1'
_atom_sites_solution_hydrogens geom
_atom_sites_solution_primary direct
_atom_sites_solution_secondary difmap
_audit_creation_method SHELXL-97
_cell_angle_alpha 90.00
_cell_angle_beta 100.100(10)
_cell_angle_gamma 90.00
_cell_formula_units_Z 4
_cell_length_a 9.7320(10)
_cell_length_b 15.045(2)
_cell_length_c 10.4250(10)
_cell_measurement_reflns_used 25
_cell_measurement_temperature 299(2)
_cell_measurement_theta_max 22.42
_cell_measurement_theta_min 4.62
_cell_volume 1502.8(3)
_computing_cell_refinement 'CAD-4-PC (Enraf--Nonius, 1996)'
_computing_data_collection 'CAD-4-PC (Enraf--Nonius, 1996)'
_computing_data_reduction 'REDU4 (Stoe & Cie, 1987)'
_computing_molecular_graphics 'PLATON (Spek, 2009)'
_computing_publication_material 'SHELXL97 (Sheldrick, 2008)'
_computing_structure_refinement 'SHELXL97 (Sheldrick, 2008)'
_computing_structure_solution 'SHELXS97 (Sheldrick, 2008)'
_diffrn_ambient_temperature 299(2)
_diffrn_measured_fraction_theta_full 0.997
_diffrn_measured_fraction_theta_max 0.997
_diffrn_measurement_device_type 'Enraf--Nonius CAD-4'
_diffrn_measurement_method \w/2\q
_diffrn_radiation_monochromator graphite
_diffrn_radiation_source 'fine-focus sealed tube'
_diffrn_radiation_type CuK\a
_diffrn_radiation_wavelength 1.54180
_diffrn_reflns_av_R_equivalents 0.0465
_diffrn_reflns_av_sigmaI/netI 0.0214
_diffrn_reflns_limit_h_max 11
_diffrn_reflns_limit_h_min -11
_diffrn_reflns_limit_k_max 0
_diffrn_reflns_limit_k_min -17
_diffrn_reflns_limit_l_max 1
_diffrn_reflns_limit_l_min -12
_diffrn_reflns_number 2858
_diffrn_reflns_theta_full 66.95
_diffrn_reflns_theta_max 66.95
_diffrn_reflns_theta_min 4.61
_diffrn_standards_decay_% 1.0
_diffrn_standards_interval_time 120
_diffrn_standards_number 3
_exptl_absorpt_coefficient_mu 1.917
_exptl_absorpt_correction_T_max 0.6159
_exptl_absorpt_correction_T_min 0.4792
_exptl_absorpt_correction_type psi-scan
_exptl_absorpt_process_details '(North <i>et al.</i>,  1968)'
_exptl_crystal_colour yellow
_exptl_crystal_density_diffrn 1.279
_exptl_crystal_density_method 'not measured'
_exptl_crystal_description prism
_exptl_crystal_F_000 616
_exptl_crystal_size_max 0.45
_exptl_crystal_size_mid 0.38
_exptl_crystal_size_min 0.28
_refine_diff_density_max 0.706
_refine_diff_density_min -0.714
_refine_ls_extinction_method none
_refine_ls_goodness_of_fit_ref 1.594
_refine_ls_hydrogen_treatment constr
_refine_ls_matrix_type full
_refine_ls_number_parameters 185
_refine_ls_number_reflns 2672
_refine_ls_number_restraints 0
_refine_ls_restrained_S_all 1.594
_refine_ls_R_factor_all 0.1044
_refine_ls_R_factor_gt 0.0695
_refine_ls_shift/su_max 0.042
_refine_ls_shift/su_mean 0.003
_refine_ls_structure_factor_coef Fsqd
_refine_ls_weighting_details 'calc w=1/[\s^2^(Fo^2^)+(0.2000P)^2^+0.0000P] where P=(Fo^2^+2Fc^2^)/3'
_refine_ls_weighting_scheme calc
_refine_ls_wR_factor_gt 0.2418
_refine_ls_wR_factor_ref 0.3378
_reflns_number_gt 2265
_reflns_number_total 2672
_reflns_threshold_expression I>2sigma(I)
_cod_data_source_file bt5248.cif
_cod_data_source_block I
_cod_original_sg_symbol_H-M 'P 21/c'
_cod_database_code 2225785
_cod_database_fobs_code 2225785

loop_
_symmetry_equiv_pos_as_xyz
'x, y, z'
'-x, y+1/2, -z+1/2'
'-x, -y, -z'
'x, -y-1/2, z-1/2'

loop_
_atom_site_type_symbol
_atom_site_label
_atom_site_fract_x
_atom_site_fract_y
_atom_site_fract_z
_atom_site_U_iso_or_equiv
_atom_site_adp_type
_atom_site_calc_flag
_atom_site_refinement_flags
_atom_site_occupancy
_atom_site_disorder_assembly
_atom_site_disorder_group
S S1 -0.01170(9) 0.29486(6) 0.42947(8) 0.0414(5) Uani d . 1 . .
O O1 -0.1509(3) 0.3027(2) 0.3594(3) 0.0581(9) Uani d . 1 . .
O O2 0.0109(3) 0.2694(2) 0.5633(3) 0.0539(9) Uani d . 1 . .
N N1 0.0626(3) 0.2187(2) 0.3527(3) 0.0420(8) Uani d . 1 . .
H H1N 0.0143 0.1909 0.2880 0.050 Uiso calc R 1 . .
C C1 0.0835(4) 0.3947(2) 0.4209(4) 0.0407(9) Uani d . 1 . .
C C2 0.0551(4) 0.4535(3) 0.3159(4) 0.0462(10) Uani d . 1 . .
C C3 0.1420(5) 0.5271(3) 0.3193(5) 0.0551(11) Uani d . 1 . .
H H3 0.1251 0.5673 0.2507 0.066 Uiso calc R 1 . .
C C4 0.2520(5) 0.5435(3) 0.4192(5) 0.0571(12) Uani d . 1 . .
C C5 0.2745(6) 0.4854(3) 0.5202(6) 0.0658(13) Uani d . 1 . .
H H5 0.3478 0.4954 0.5889 0.079 Uiso calc R 1 . .
C C6 0.1904(5) 0.4114(3) 0.5229(4) 0.0547(11) Uani d . 1 . .
H H6 0.2062 0.3729 0.5938 0.066 Uiso calc R 1 . .
C C7 0.2084(4) 0.1981(2) 0.3928(4) 0.0406(9) Uani d . 1 . .
C C8 0.2517(4) 0.1470(3) 0.5026(4) 0.0460(10) Uani d . 1 . .
H H8 0.1860 0.1251 0.5494 0.055 Uiso calc R 1 . .
C C9 0.3919(5) 0.1279(3) 0.5439(4) 0.0501(10) Uani d . 1 . .
C C10 0.4903(5) 0.1578(3) 0.4705(5) 0.0541(11) Uani d . 1 . .
C C11 0.4431(5) 0.2072(3) 0.3588(5) 0.0578(12) Uani d . 1 . .
H H11 0.5072 0.2266 0.3084 0.069 Uiso calc R 1 . .
C C12 0.3043(5) 0.2284(3) 0.3204(4) 0.0492(10) Uani d . 1 . .
H H12 0.2757 0.2628 0.2464 0.059 Uiso calc R 1 . .
C C13 -0.0607(6) 0.4423(4) 0.2013(5) 0.0685(14) Uani d . 1 . .
H H13A -0.1470 0.4619 0.2245 0.082 Uiso calc R 1 . .
H H13B -0.0683 0.3808 0.1767 0.082 Uiso calc R 1 . .
H H13C -0.0408 0.4770 0.1295 0.082 Uiso calc R 1 . .
C C14 0.3438(7) 0.6239(4) 0.4164(9) 0.094(2) Uani d . 1 . .
H H14A 0.2915 0.6702 0.3666 0.113 Uiso calc R 1 . .
H H14B 0.4227 0.6084 0.3772 0.113 Uiso calc R 1 . .
H H14C 0.3756 0.6444 0.5038 0.113 Uiso calc R 1 . .
C C15 0.4395(6) 0.0747(3) 0.6666(5) 0.0719(15) Uani d . 1 . .
H H15A 0.4804 0.0199 0.6449 0.086 Uiso calc R 1 . .
H H15B 0.3609 0.0622 0.7080 0.086 Uiso calc R 1 . .
H H15C 0.5075 0.1083 0.7250 0.086 Uiso calc R 1 . .
C C16 0.6417(6) 0.1387(4) 0.5107(7) 0.0804(18) Uani d . 1 . .
H H16A 0.6534 0.0807 0.5496 0.096 Uiso calc R 1 . .
H H16B 0.6828 0.1825 0.5729 0.096 Uiso calc R 1 . .
H H16C 0.6865 0.1406 0.4358 0.096 Uiso calc R 1 . .

loop_
_atom_site_aniso_label
_atom_site_aniso_U_11
_atom_site_aniso_U_22
_atom_site_aniso_U_33
_atom_site_aniso_U_12
_atom_site_aniso_U_13
_atom_site_aniso_U_23
S1 0.0466(7) 0.0476(7) 0.0298(7) -0.0046(3) 0.0060(4) 0.0006(3)
O1 0.0496(19) 0.065(2) 0.058(2) -0.0046(13) 0.0062(15) 0.0016(14)
O2 0.075(2) 0.0593(18) 0.0301(16) -0.0065(14) 0.0176(14) 0.0018(11)
N1 0.0517(19) 0.0441(17) 0.0270(15) -0.0076(13) -0.0018(13) -0.0048(12)
C1 0.046(2) 0.0384(19) 0.0377(19) 0.0013(14) 0.0077(15) -0.0023(14)
C2 0.052(2) 0.043(2) 0.043(2) 0.0089(16) 0.0090(17) -0.0022(16)
C3 0.065(3) 0.044(2) 0.060(3) 0.0053(19) 0.020(2) 0.0052(19)
C4 0.061(3) 0.042(2) 0.074(3) -0.0055(18) 0.025(2) -0.017(2)
C5 0.063(3) 0.066(3) 0.064(3) -0.011(2) 0.000(2) -0.019(2)
C6 0.058(2) 0.054(2) 0.047(2) -0.0079(19) -0.0055(18) -0.0016(19)
C7 0.053(2) 0.0352(18) 0.0312(18) -0.0039(14) 0.0021(16) -0.0068(13)
C8 0.060(2) 0.041(2) 0.0369(19) 0.0011(16) 0.0080(17) -0.0016(15)
C9 0.068(3) 0.0382(19) 0.039(2) 0.0048(17) -0.0056(18) -0.0041(16)
C10 0.060(3) 0.041(2) 0.057(2) -0.0015(17) -0.0011(19) -0.0083(18)
C11 0.061(3) 0.057(3) 0.056(3) 0.0009(19) 0.012(2) -0.0007(19)
C12 0.062(2) 0.049(2) 0.036(2) -0.0008(18) 0.0076(18) 0.0022(17)
C13 0.084(3) 0.059(3) 0.053(3) 0.005(2) -0.011(2) 0.015(2)
C14 0.089(4) 0.063(3) 0.138(6) -0.023(3) 0.041(4) -0.026(4)
C15 0.100(4) 0.057(3) 0.050(3) 0.016(3) -0.009(3) 0.009(2)
C16 0.069(3) 0.065(3) 0.098(4) 0.003(2) -0.012(3) -0.006(3)

loop_
_atom_type_symbol
_atom_type_description
_atom_type_scat_dispersion_real
_atom_type_scat_dispersion_imag
_atom_type_scat_source
C C 0.0181 0.0091 'International Tables Vol C Tables 4.2.6.8 and 6.1.1.4'
H H 0.0000 0.0000 'International Tables Vol C Tables 4.2.6.8 and 6.1.1.4'
N N 0.0311 0.0180 'International Tables Vol C Tables 4.2.6.8 and 6.1.1.4'
O O 0.0492 0.0322 'International Tables Vol C Tables 4.2.6.8 and 6.1.1.4'
S S 0.3331 0.5567 'International Tables Vol C Tables 4.2.6.8 and 6.1.1.4'

loop_
_geom_angle_atom_site_label_1
_geom_angle_atom_site_label_2
_geom_angle_atom_site_label_3
_geom_angle_site_symmetry_1
_geom_angle_site_symmetry_3
_geom_angle
_geom_angle_publ_flag
O2 S1 O1 . . 119.5(2) ?
O2 S1 N1 . . 106.57(18) ?
O1 S1 N1 . . 105.59(18) ?
O2 S1 C1 . . 106.50(19) ?
O1 S1 C1 . . 111.18(18) ?
N1 S1 C1 . . 106.75(17) ?
C7 N1 S1 . . 120.4(2) ?
C7 N1 H1N . . 119.8 ?
S1 N1 H1N . . 119.8 ?
C6 C1 C2 . . 120.6(4) ?
C6 C1 S1 . . 116.5(3) ?
C2 C1 S1 . . 122.9(3) ?
C3 C2 C1 . . 116.6(4) ?
C3 C2 C13 . . 118.6(4) ?
C1 C2 C13 . . 124.7(4) ?
C4 C3 C2 . . 123.4(4) ?
C4 C3 H3 . . 118.3 ?
C2 C3 H3 . . 118.3 ?
C5 C4 C3 . . 118.0(4) ?
C5 C4 C14 . . 121.1(5) ?
C3 C4 C14 . . 120.9(5) ?
C4 C5 C6 . . 121.2(5) ?
C4 C5 H5 . . 119.4 ?
C6 C5 H5 . . 119.4 ?
C1 C6 C5 . . 120.1(4) ?
C1 C6 H6 . . 120.0 ?
C5 C6 H6 . . 120.0 ?
C12 C7 C8 . . 120.0(4) ?
C12 C7 N1 . . 119.8(4) ?
C8 C7 N1 . . 120.1(4) ?
C7 C8 C9 . . 120.9(4) ?
C7 C8 H8 . . 119.6 ?
C9 C8 H8 . . 119.6 ?
C8 C9 C10 . . 119.6(4) ?
C8 C9 C15 . . 120.8(4) ?
C10 C9 C15 . . 119.6(4) ?
C11 C10 C9 . . 118.2(4) ?
C11 C10 C16 . . 120.3(5) ?
C9 C10 C16 . . 121.5(5) ?
C12 C11 C10 . . 122.0(5) ?
C12 C11 H11 . . 119.0 ?
C10 C11 H11 . . 119.0 ?
C11 C12 C7 . . 119.3(4) ?
C11 C12 H12 . . 120.4 ?
C7 C12 H12 . . 120.4 ?
C2 C13 H13A . . 109.5 ?
C2 C13 H13B . . 109.5 ?
H13A C13 H13B . . 109.5 ?
C2 C13 H13C . . 109.5 ?
H13A C13 H13C . . 109.5 ?
H13B C13 H13C . . 109.5 ?
C4 C14 H14A . . 109.5 ?
C4 C14 H14B . . 109.5 ?
H14A C14 H14B . . 109.5 ?
C4 C14 H14C . . 109.5 ?
H14A C14 H14C . . 109.5 ?
H14B C14 H14C . . 109.5 ?
C9 C15 H15A . . 109.5 ?
C9 C15 H15B . . 109.5 ?
H15A C15 H15B . . 109.5 ?
C9 C15 H15C . . 109.5 ?
H15A C15 H15C . . 109.5 ?
H15B C15 H15C . . 109.5 ?
C10 C16 H16A . . 109.5 ?
C10 C16 H16B . . 109.5 ?
H16A C16 H16B . . 109.5 ?
C10 C16 H16C . . 109.5 ?
H16A C16 H16C . . 109.5 ?
H16B C16 H16C . . 109.5 ?

loop_
_geom_bond_atom_site_label_1
_geom_bond_atom_site_label_2
_geom_bond_site_symmetry_2
_geom_bond_distance
_geom_bond_publ_flag
S1 O2 . 1.426(3) ?
S1 O1 . 1.427(3) ?
S1 N1 . 1.636(3) ?
S1 C1 . 1.775(4) ?
N1 C7 . 1.441(5) ?
N1 H1N . 0.8600 ?
C1 C6 . 1.374(5) ?
C1 C2 . 1.397(6) ?
C2 C3 . 1.389(6) ?
C2 C13 . 1.501(6) ?
C3 C4 . 1.378(7) ?
C3 H3 . 0.9300 ?
C4 C5 . 1.357(8) ?
C4 C14 . 1.507(7) ?
C5 C6 . 1.385(7) ?
C5 H5 . 0.9300 ?
C6 H6 . 0.9300 ?
C7 C12 . 1.377(6) ?
C7 C8 . 1.382(5) ?
C8 C9 . 1.387(6) ?
C8 H8 . 0.9300 ?
C9 C10 . 1.401(7) ?
C9 C15 . 1.511(6) ?
C10 C11 . 1.391(7) ?
C10 C16 . 1.487(7) ?
C11 C12 . 1.377(6) ?
C11 H11 . 0.9300 ?
C12 H12 . 0.9300 ?
C13 H13A . 0.9600 ?
C13 H13B . 0.9600 ?
C13 H13C . 0.9600 ?
C14 H14A . 0.9600 ?
C14 H14B . 0.9600 ?
C14 H14C . 0.9600 ?
C15 H15A . 0.9600 ?
C15 H15B . 0.9600 ?
C15 H15C . 0.9600 ?
C16 H16A . 0.9600 ?
C16 H16B . 0.9600 ?
C16 H16C . 0.9600 ?

loop_
_geom_hbond_atom_site_label_D
_geom_hbond_atom_site_label_H
_geom_hbond_atom_site_label_A
_geom_hbond_site_symmetry_A
_geom_hbond_distance_DH
_geom_hbond_distance_HA
_geom_hbond_distance_DA
_geom_hbond_angle_DHA
N1 H1N O2 4_565 0.86 2.41 2.976(4) 123.6

loop_
_geom_torsion_atom_site_label_1
_geom_torsion_atom_site_label_2
_geom_torsion_atom_site_label_3
_geom_torsion_atom_site_label_4
_geom_torsion_site_symmetry_1
_geom_torsion_site_symmetry_2
_geom_torsion_site_symmetry_3
_geom_torsion_site_symmetry_4
_geom_torsion
_geom_torsion_publ_flag
O2 S1 N1 C7 . . . . -56.1(3) ?
O1 S1 N1 C7 . . . . 175.8(3) ?
C1 S1 N1 C7 . . . . 57.4(3) ?
O2 S1 C1 C6 . . . . 21.0(4) ?
O1 S1 C1 C6 . . . . 152.8(3) ?
N1 S1 C1 C6 . . . . -92.5(3) ?
O2 S1 C1 C2 . . . . -160.2(3) ?
O1 S1 C1 C2 . . . . -28.4(4) ?
N1 S1 C1 C2 . . . . 86.2(3) ?
C6 C1 C2 C3 . . . . 1.6(6) ?
S1 C1 C2 C3 . . . . -177.2(3) ?
C6 C1 C2 C13 . . . . -178.8(5) ?
S1 C1 C2 C13 . . . . 2.5(6) ?
C1 C2 C3 C4 . . . . 0.2(6) ?
C13 C2 C3 C4 . . . . -179.5(5) ?
C2 C3 C4 C5 . . . . -1.2(7) ?
C2 C3 C4 C14 . . . . 179.2(4) ?
C3 C4 C5 C6 . . . . 0.5(8) ?
C14 C4 C5 C6 . . . . -180.0(5) ?
C2 C1 C6 C5 . . . . -2.3(7) ?
S1 C1 C6 C5 . . . . 176.5(4) ?
C4 C5 C6 C1 . . . . 1.3(8) ?
S1 N1 C7 C12 . . . . -104.3(4) ?
S1 N1 C7 C8 . . . . 76.6(4) ?
C12 C7 C8 C9 . . . . 2.1(6) ?
N1 C7 C8 C9 . . . . -178.8(3) ?
C7 C8 C9 C10 . . . . -2.5(6) ?
C7 C8 C9 C15 . . . . 177.8(4) ?
C8 C9 C10 C11 . . . . 1.0(6) ?
C15 C9 C10 C11 . . . . -179.4(4) ?
C8 C9 C10 C16 . . . . -179.9(4) ?
C15 C9 C10 C16 . . . . -0.2(7) ?
C9 C10 C11 C12 . . . . 1.1(7) ?
C16 C10 C11 C12 . . . . -178.1(5) ?
C10 C11 C12 C7 . . . . -1.6(7) ?
C8 C7 C12 C11 . . . . 0.0(6) ?
N1 C7 C12 C11 . . . . -179.2(4) ?

loop_
_cod_related_entry_id
_cod_related_entry_database
_cod_related_entry_code
1 ChemSpider 6053468
